data_7047414
loop_
_publ_author_name
'Singh, Vikram'
'Ma, Pengtao'
'Drew, Michael G. B.'
'Wang, Jingping'
'Niu, Jingyang'

_publ_section_title
;
 A comprehensive approach providing a new synthetic route for bimetallic
 electrocatalysts via isoPOMs
 [M/Rh(Cp*)<sub>4</sub>W<sub>8</sub>O<sub>32</sub>] (M = Rh (1) and Ir
 (2)).
;
_journal_issue 39
_journal_name_full 'Dalton transactions (Cambridge, England : 2003)'
_journal_page_first 13870
_journal_page_last 13879
_journal_paper_doi 10.1039/c8dt03227k
_journal_volume 47
_journal_year 2018
_chemical_formula_sum 'C40 H104 Ir4 O55 W8'
_chemical_formula_weight 3704.83
_space_group_crystal_system monoclinic
_space_group_IT_number 14
_space_group_name_Hall '-P 2yn'
_space_group_name_H-M_alt 'P 1 21/n 1'
_symmetry_space_group_name_Hall '-P 2yn'
_symmetry_space_group_name_H-M 'P 1 21/n 1'
_atom_sites_solution_hydrogens geom
_audit_creation_method SHELXL-2016/6
_audit_update_record
;
2018-08-30 deposited with the CCDC.
2018-09-03 downloaded from the CCDC.
;
_cell_angle_alpha 90
_cell_angle_beta 94.964(4)
_cell_angle_gamma 90
_cell_formula_units_Z 2
_cell_length_a 12.685(3)
_cell_length_b 15.825(4)
_cell_length_c 22.113(5)
_cell_measurement_reflns_used 22662
_cell_measurement_temperature 296(2)
_cell_measurement_theta_max 25.249
_cell_measurement_theta_min 1.584
_cell_volume 4422.3(18)
_computing_cell_refinement 'Bruker SAINT'
_computing_data_collection 'Bruker APEX2'
_computing_data_reduction 'Bruker SAINT'
_computing_molecular_graphics PLATON(Spek,2004)
_computing_publication_material 'SHELXL-2016/6, PLATON, WINGX (Ferrugia, 2012)'
_computing_structure_refinement 'SHELXL-2016/6 (Sheldrick, 2016)'
_computing_structure_solution 'SHELXS-97 (Sheldrick, 2008)'
_diffrn_ambient_temperature 296(2)
_diffrn_measured_fraction_theta_full 0.997
_diffrn_measured_fraction_theta_max 0.997
_diffrn_measurement_device_type 'Bruker APEX-II CCD'
_diffrn_measurement_method '\f and \w scans'
_diffrn_radiation_type MoK\a
_diffrn_radiation_wavelength 0.71073
_diffrn_reflns_av_R_equivalents 0.1124
_diffrn_reflns_av_unetI/netI 0.1340
_diffrn_reflns_Laue_measured_fraction_full 0.997
_diffrn_reflns_Laue_measured_fraction_max 0.997
_diffrn_reflns_limit_h_max 15
_diffrn_reflns_limit_h_min -15
_diffrn_reflns_limit_k_max 13
_diffrn_reflns_limit_k_min -18
_diffrn_reflns_limit_l_max 26
_diffrn_reflns_limit_l_min -26
_diffrn_reflns_number 22662
_diffrn_reflns_point_group_measured_fraction_full 0.997
_diffrn_reflns_point_group_measured_fraction_max 0.997
_diffrn_reflns_theta_full 25.242
_diffrn_reflns_theta_max 25.249
_diffrn_reflns_theta_min 1.584
_exptl_absorpt_coefficient_mu 16.440
_exptl_absorpt_correction_T_max 0.7457
_exptl_absorpt_correction_T_min 0.4214
_exptl_absorpt_correction_type multi-scan
_exptl_absorpt_process_details SADABS-2008/1
_exptl_crystal_colour green
_exptl_crystal_density_diffrn 2.782
_exptl_crystal_description needle
_exptl_crystal_F_000 3368
_exptl_crystal_size_max 0.43
_exptl_crystal_size_mid 0.05
_exptl_crystal_size_min 0.05
_refine_diff_density_max 2.465
_refine_diff_density_min -2.704
_refine_diff_density_rms 0.406
_refine_ls_extinction_method none
_refine_ls_goodness_of_fit_ref 0.914
_refine_ls_hydrogen_treatment constr
_refine_ls_matrix_type full
_refine_ls_number_parameters 488
_refine_ls_number_reflns 7976
_refine_ls_number_restraints 31
_refine_ls_restrained_S_all 0.914
_refine_ls_R_factor_all 0.1204
_refine_ls_R_factor_gt 0.0595
_refine_ls_shift/su_max 0.000
_refine_ls_shift/su_mean 0.000
_refine_ls_structure_factor_coef Fsqd
_refine_ls_weighting_details 'w=1/[\s^2^(Fo^2^)+(0.0730P)^2^] where P=(Fo^2^+2Fc^2^)/3'
_refine_ls_weighting_scheme calc
_refine_ls_wR_factor_gt 0.1325
_refine_ls_wR_factor_ref 0.1543
_reflns_Friedel_coverage 0.000
_reflns_number_gt 4701
_reflns_number_total 7976
_reflns_threshold_expression 'I > 2\s(I)'
_cod_data_source_file c8dt03227k2.cif
_cod_data_source_block shelx_CCDC1
_cod_depositor_comments 'Adding full bibliography for 7047413--7047414.cif.'
_cod_original_cell_volume 4422.2(18)
_cod_database_code 7047414
_shelx_shelxl_version_number 2016/6
_shelx_space_group_comment
;
The symmetry employed for this shelxl refinement is uniquely defined
by the following loop, which should always be used as a source of
symmetry information in preference to the above space-group names.
They are only intended as comments.
;
_shelx_estimated_absorpt_t_min 0.053
_shelx_estimated_absorpt_t_max 0.559

loop_
_space_group_symop_operation_xyz
'x, y, z'
'-x+1/2, y+1/2, -z+1/2'
'-x, -y, -z'
'x-1/2, -y-1/2, z-1/2'

loop_
_atom_site_label
_atom_site_type_symbol
_atom_site_fract_x
_atom_site_fract_y
_atom_site_fract_z
_atom_site_U_iso_or_equiv
_atom_site_adp_type
_atom_site_occupancy
_atom_site_site_symmetry_order
_atom_site_calc_flag
_atom_site_refinement_flags_posn
_atom_site_refinement_flags_adp
_atom_site_refinement_flags_occupancy
_atom_site_disorder_assembly
_atom_site_disorder_group
W1 W 0.51893(7) 0.33878(6) 0.07496(4) 0.0271(2) Uani 1 1 d . . . . .
W2 W 0.45579(7) 0.70485(6) 0.08864(4) 0.0264(2) Uani 1 1 d . . . . .
W3 W 0.47527(7) 0.52525(6) 0.17172(4) 0.0269(2) Uani 1 1 d . . . . .
W4 W 0.33482(7) 0.52419(6) 0.03155(4) 0.0243(2) Uani 1 1 d . . . . .
Ir6 Ir 0.25114(7) 0.62223(6) 0.14608(4) 0.0297(2) Uani 1 1 d . . . . .
Ir5 Ir 0.68620(7) 0.68369(6) 0.20052(4) 0.0319(2) Uani 1 1 d . . . . .
O1 O 0.3157(10) 0.6462(9) 0.0616(6) 0.026(3) Uani 1 1 d . . . . .
O2 O 0.3980(11) 0.8003(8) 0.0998(7) 0.036(4) Uani 1 1 d . . . . .
O3 O 0.5138(11) 0.4194(8) 0.1410(5) 0.024(3) Uani 1 1 d . . . . .
O4 O 0.4177(11) 0.6443(9) 0.1642(6) 0.030(3) Uani 1 1 d . . . . .
O5 O 0.2039(11) 0.5025(9) 0.0100(6) 0.033(4) Uani 1 1 d . . . . .
O6 O 0.4221(11) 0.2744(8) 0.0973(6) 0.033(4) Uani 1 1 d D U . . .
O7 O 0.4919(10) 0.5684(8) 0.0764(6) 0.024(3) Uani 1 1 d . . . . .
O8 O 0.3293(10) 0.5085(9) 0.1234(6) 0.032(4) Uani 1 1 d . . . . .
O9 O 0.3846(11) 0.5679(9) -0.0366(6) 0.030(3) Uani 1 1 d . . . . .
O10 O 0.3966(11) 0.4220(9) 0.0283(7) 0.036(4) Uani 1 1 d . . . . .
O11 O 0.6023(11) 0.5688(9) 0.1892(6) 0.035(4) Uani 1 1 d . . . . .
O12 O 0.5868(11) 0.7166(9) 0.1223(6) 0.035(4) Uani 1 1 d . . . . .
O13 O 0.6321(12) 0.2873(9) 0.1037(6) 0.037(4) Uani 1 1 d . . . . .
O14 O 0.7833(11) 0.6283(10) 0.1350(6) 0.039(4) Uani 1 1 d . . . . .
O15 O 0.4809(11) 0.7101(9) 0.0066(6) 0.034(4) Uani 1 1 d . . . . .
O16 O 0.4326(13) 0.4987(11) 0.2425(6) 0.047(4) Uani 1 1 d . . . . .
C20 C 0.1668(18) 0.7189(14) 0.1889(9) 0.034(6) Uani 1 1 d . . . . .
C21 C 0.1834(17) 0.6458(15) 0.2314(9) 0.034(6) Uani 1 1 d . . . . .
C23 C 0.684(2) 0.8002(16) 0.2436(11) 0.050(7) Uani 1 1 d . . . . .
C24 C 0.0846(16) 0.6023(16) 0.1438(11) 0.039(6) Uani 1 1 d . . . . .
C25 C 0.1308(19) 0.5765(15) 0.2029(11) 0.041(6) Uani 1 1 d . U . . .
C26 C 0.629(2) 0.741(2) 0.2772(11) 0.057(8) Uani 1 1 d . . . . .
C30 C 0.8046(18) 0.7000(15) 0.2738(10) 0.036(6) Uani 1 1 d . U . . .
C32 C 0.792(2) 0.7768(19) 0.2423(11) 0.053(7) Uani 1 1 d . . . . .
C33 C 0.244(2) 0.6551(17) 0.2914(10) 0.054(7) Uani 1 1 d . U . . .
H33A H 0.195696 0.665030 0.321835 0.081 Uiso 1 1 calc R U . . .
H33B H 0.291673 0.701929 0.290265 0.081 Uiso 1 1 calc R U . . .
H33C H 0.283192 0.604316 0.300923 0.081 Uiso 1 1 calc R U . . .
C35 C 0.708(2) 0.6783(19) 0.2965(10) 0.057(8) Uani 1 1 d . . . . .
C36 C 0.874(2) 0.8246(19) 0.2132(13) 0.074(10) Uani 1 1 d . . . . .
H36A H 0.844382 0.846561 0.174925 0.112 Uiso 1 1 calc R U . . .
H36B H 0.931935 0.787700 0.206621 0.112 Uiso 1 1 calc R U . . .
H36C H 0.898691 0.870429 0.239029 0.112 Uiso 1 1 calc R U . . .
C38 C 0.686(2) 0.603(2) 0.3326(13) 0.085(11) Uani 1 1 d . . . . .
H38A H 0.723009 0.555323 0.317728 0.127 Uiso 1 1 calc R U . . .
H38B H 0.611773 0.592182 0.329206 0.127 Uiso 1 1 calc R U . . .
H38C H 0.710555 0.612944 0.374337 0.127 Uiso 1 1 calc R U . . .
C39 C 0.104(2) 0.6871(17) 0.1373(12) 0.050(7) Uani 1 1 d . . . . .
C40 C 0.9037(18) 0.651(2) 0.2801(11) 0.065(9) Uani 1 1 d . . . . .
H40A H 0.899482 0.609064 0.310909 0.097 Uiso 1 1 calc R U . . .
H40B H 0.961747 0.688746 0.291456 0.097 Uiso 1 1 calc R U . . .
H40C H 0.914643 0.624716 0.242196 0.097 Uiso 1 1 calc R U . . .
C42 C 0.207(2) 0.8063(15) 0.2022(13) 0.068(9) Uani 1 1 d . . . . .
H42A H 0.229987 0.830897 0.165984 0.102 Uiso 1 1 calc R U . . .
H42B H 0.265095 0.804037 0.232949 0.102 Uiso 1 1 calc R U . . .
H42C H 0.151145 0.840117 0.216405 0.102 Uiso 1 1 calc R U . . .
C43 C 0.129(3) 0.488(2) 0.2308(16) 0.096(12) Uani 1 1 d . U . . .
H43A H 0.199801 0.471166 0.244762 0.144 Uiso 1 1 calc R U . . .
H43B H 0.100479 0.448347 0.200622 0.144 Uiso 1 1 calc R U . . .
H43C H 0.085793 0.488055 0.264298 0.144 Uiso 1 1 calc R U . . .
C47 C 0.521(2) 0.741(3) 0.2940(13) 0.099(14) Uani 1 1 d . . . . .
H47A H 0.516438 0.707374 0.329677 0.148 Uiso 1 1 calc R U . . .
H47B H 0.475006 0.718188 0.261247 0.148 Uiso 1 1 calc R U . . .
H47C H 0.499402 0.798061 0.302011 0.148 Uiso 1 1 calc R U . . .
C49 C 0.064(2) 0.743(2) 0.0860(11) 0.079(11) Uani 1 1 d . . . . .
H49A H 0.054985 0.710155 0.049258 0.118 Uiso 1 1 calc R U . . .
H49B H 0.113098 0.787621 0.081293 0.118 Uiso 1 1 calc R U . . .
H49C H -0.003413 0.766150 0.094385 0.118 Uiso 1 1 calc R U . . .
C50 C 0.637(3) 0.8801(19) 0.2163(13) 0.096(13) Uani 1 1 d . . . . .
H50A H 0.690054 0.923064 0.217066 0.145 Uiso 1 1 calc R U . . .
H50B H 0.580020 0.898676 0.239301 0.145 Uiso 1 1 calc R U . . .
H50C H 0.609423 0.869657 0.175092 0.145 Uiso 1 1 calc R U . . .
C51 C 0.020(2) 0.547(3) 0.0989(16) 0.111(15) Uani 1 1 d . . . . .
H51A H -0.037023 0.522309 0.118240 0.166 Uiso 1 1 calc R U . . .
H51B H 0.064410 0.503649 0.084709 0.166 Uiso 1 1 calc R U . . .
H51C H -0.007649 0.581148 0.065190 0.166 Uiso 1 1 calc R U . . .
O1W O 0.7577(12) 0.6943(10) 0.0232(7) 0.048(4) Uani 1 1 d . . . . .
O2W O 0.2428(14) 0.3518(10) 0.1400(7) 0.055(5) Uani 1 1 d . . . . .
O3W O 0.7750(15) 0.4581(12) 0.1505(8) 0.063(5) Uani 1 1 d . . . . .
O4W O 0.4311(17) 0.4984(13) 0.3692(8) 0.077(6) Uani 1 1 d . . . . .
O5W O -0.0842(17) 0.6997(14) -0.0585(8) 0.084(7) Uani 1 1 d . . . . .
O6W O 0.1076(17) 0.6302(13) -0.0644(10) 0.083(7) Uani 1 1 d . . . . .
O7W O 0.7685(17) 0.2427(16) 0.0275(9) 0.097(8) Uani 1 1 d . . . A 1
O8W O 0.694(2) 0.8663(17) 0.0618(12) 0.027(7) Uiso 0.5 1 d . . P B 1
O9W O 0.605(2) 0.4429(17) 0.4407(12) 0.030(7) Uiso 0.5 1 d . . P . .
O10W O 0.309(2) 1.1676(16) 0.0324(12) 0.037(8) Uiso 0.5 1 d . . P C 2
O11W O 0.403(2) 1.0786(19) 0.0712(14) 0.040(8) Uiso 0.5 1 d . . P D 1
O12W O 0.271(3) 0.954(2) 0.0908(16) 0.061(10) Uiso 0.5 1 d . . P . .
O13W O 0.372(3) 0.639(2) 0.4451(16) 0.064(11) Uiso 0.5 1 d . . P E 1
O14W O 0.681(2) 0.590(2) 0.4830(14) 0.046(9) Uiso 0.5 1 d . . P F 2
O15W O 0.516(4) 0.962(3) 0.081(2) 0.116(18) Uiso 0.5 1 d . . P G 2
O16W O 0.590(4) 1.069(3) 0.048(2) 0.118(18) Uiso 0.5 1 d . . P H 3

loop_
_atom_site_aniso_label
_atom_site_aniso_U_11
_atom_site_aniso_U_22
_atom_site_aniso_U_33
_atom_site_aniso_U_23
_atom_site_aniso_U_13
_atom_site_aniso_U_12
W1 0.0355(5) 0.0257(5) 0.0207(4) 0.0029(4) 0.0051(4) 0.0016(4)
W2 0.0320(5) 0.0264(5) 0.0214(4) -0.0026(4) 0.0065(4) -0.0013(4)
W3 0.0332(5) 0.0311(5) 0.0168(4) -0.0003(4) 0.0051(4) 0.0012(4)
W4 0.0269(5) 0.0272(5) 0.0190(4) 0.0004(4) 0.0037(3) -0.0002(4)
Ir6 0.0299(5) 0.0327(5) 0.0280(5) -0.0033(4) 0.0105(4) 0.0017(4)
Ir5 0.0316(5) 0.0420(6) 0.0228(4) -0.0093(4) 0.0054(4) -0.0019(4)
O1 0.025(8) 0.034(9) 0.019(7) 0.002(6) 0.007(6) 0.006(6)
O2 0.035(9) 0.018(8) 0.057(10) 0.000(8) 0.016(8) 0.013(7)
O3 0.039(9) 0.025(8) 0.008(6) 0.001(6) 0.002(6) 0.001(7)
O4 0.040(9) 0.029(8) 0.023(8) 0.013(7) 0.014(7) 0.013(7)
O5 0.036(9) 0.041(9) 0.021(8) -0.003(7) 0.003(7) -0.001(7)
O6 0.041(7) 0.017(6) 0.042(7) -0.007(6) 0.009(6) 0.000(6)
O7 0.017(7) 0.026(8) 0.031(8) 0.007(7) 0.005(6) -0.006(6)
O8 0.023(8) 0.047(10) 0.027(8) 0.001(7) 0.014(6) -0.005(7)
O9 0.036(9) 0.031(9) 0.022(7) 0.006(7) 0.001(6) -0.001(7)
O10 0.026(8) 0.034(9) 0.049(10) -0.001(8) 0.003(7) 0.001(7)
O11 0.042(9) 0.043(10) 0.018(7) -0.009(7) -0.007(7) 0.004(8)
O12 0.033(9) 0.039(9) 0.036(9) -0.007(8) 0.016(7) -0.007(7)
O13 0.042(9) 0.040(10) 0.029(8) 0.002(8) 0.007(7) 0.010(8)
O14 0.026(8) 0.069(12) 0.024(8) -0.014(8) 0.006(6) 0.007(8)
O15 0.035(9) 0.035(9) 0.033(8) 0.006(7) 0.003(7) -0.005(7)
O16 0.054(11) 0.066(12) 0.025(8) -0.006(8) 0.026(8) -0.006(9)
C20 0.049(15) 0.036(14) 0.017(11) 0.008(10) 0.014(10) 0.004(11)
C21 0.039(13) 0.047(15) 0.018(11) 0.015(11) 0.017(10) 0.024(12)
C23 0.08(2) 0.039(16) 0.028(13) -0.016(12) -0.015(14) 0.016(15)
C24 0.019(12) 0.046(16) 0.051(15) -0.023(13) 0.004(11) 0.005(11)
C25 0.040(7) 0.040(7) 0.043(7) 0.001(5) 0.008(5) -0.003(5)
C26 0.062(19) 0.08(2) 0.028(14) -0.024(15) 0.014(13) -0.005(17)
C30 0.038(7) 0.040(7) 0.031(7) -0.004(5) -0.001(5) -0.002(5)
C32 0.046(17) 0.08(2) 0.037(14) -0.025(15) 0.008(12) 0.009(15)
C33 0.056(10) 0.063(11) 0.043(10) -0.003(8) 0.009(8) -0.002(8)
C35 0.08(2) 0.07(2) 0.022(13) 0.001(14) -0.009(13) -0.011(17)
C36 0.09(2) 0.09(2) 0.052(18) -0.019(18) 0.012(17) -0.025(19)
C38 0.08(2) 0.12(3) 0.06(2) 0.00(2) 0.019(17) -0.05(2)
C39 0.043(16) 0.056(19) 0.051(16) -0.019(15) 0.008(13) 0.017(13)
C40 0.024(14) 0.13(3) 0.033(14) -0.036(17) -0.010(11) 0.010(16)
C42 0.09(2) 0.032(16) 0.08(2) -0.012(16) 0.017(18) -0.001(16)
C43 0.096(14) 0.091(14) 0.105(14) 0.000(9) 0.026(9) 0.000(9)
C47 0.039(17) 0.21(4) 0.053(19) -0.05(2) 0.024(15) 0.00(2)
C49 0.07(2) 0.14(3) 0.031(14) 0.015(18) 0.011(14) 0.06(2)
C50 0.16(4) 0.06(2) 0.05(2) -0.017(18) -0.03(2) -0.01(2)
C51 0.05(2) 0.18(4) 0.10(3) -0.06(3) 0.026(19) -0.07(2)
O1W 0.038(10) 0.050(11) 0.055(11) 0.010(9) 0.001(8) -0.004(8)
O2W 0.075(13) 0.045(11) 0.044(10) 0.006(9) 0.002(9) -0.009(10)
O3W 0.084(14) 0.062(13) 0.044(11) 0.000(10) 0.008(10) -0.005(11)
O4W 0.098(16) 0.089(16) 0.046(11) -0.004(11) 0.021(11) 0.001(13)
O5W 0.103(18) 0.093(17) 0.052(13) -0.011(12) -0.021(12) 0.015(14)
O6W 0.089(16) 0.081(16) 0.079(15) 0.015(13) 0.003(13) 0.026(13)
O7W 0.083(16) 0.15(2) 0.061(13) 0.015(15) 0.026(12) 0.030(16)

loop_
_atom_type_symbol
_atom_type_description
_atom_type_scat_dispersion_real
_atom_type_scat_dispersion_imag
_atom_type_scat_source
C C 0.0033 0.0016 'International Tables Vol C Tables 4.2.6.8 and 6.1.1.4'
H H 0.0000 0.0000 'International Tables Vol C Tables 4.2.6.8 and 6.1.1.4'
O O 0.0106 0.0060 'International Tables Vol C Tables 4.2.6.8 and 6.1.1.4'
P P 0.1023 0.0942 'International Tables Vol C Tables 4.2.6.8 and 6.1.1.4'
W W -0.8490 6.8722 'International Tables Vol C Tables 4.2.6.8 and 6.1.1.4'
Ir Ir -1.4442 7.9887 'International Tables Vol C Tables 4.2.6.8 and 6.1.1.4'

loop_
_geom_angle_atom_site_label_1
_geom_angle_atom_site_label_2
_geom_angle_atom_site_label_3
_geom_angle
_geom_angle_site_symmetry_1
_geom_angle_site_symmetry_3
O6 W1 O13 102.1(7) . .
O6 W1 O3 95.9(6) . .
O13 W1 O3 96.6(6) . .
O6 W1 O15 95.1(6) . 3_665
O13 W1 O15 94.9(6) . 3_665
O3 W1 O15 162.1(5) . 3_665
O6 W1 O9 168.6(6) . 3_665
O13 W1 O9 89.2(6) . 3_665
O3 W1 O9 84.4(5) . 3_665
O15 W1 O9 82.1(5) 3_665 3_665
O6 W1 O10 89.8(6) . .
O13 W1 O10 168.0(6) . .
O3 W1 O10 83.8(5) . .
O15 W1 O10 82.1(6) 3_665 .
O9 W1 O10 78.9(5) 3_665 .
O2 W2 O12 104.2(7) . .
O2 W2 O15 102.3(7) . .
O12 W2 O15 99.8(6) . .
O2 W2 O4 99.4(6) . .
O12 W2 O4 89.2(6) . .
O15 W2 O4 153.6(6) . .
O2 W2 O1 94.0(6) . .
O12 W2 O1 158.4(6) . .
O15 W2 O1 87.3(5) . .
O4 W2 O1 76.3(5) . .
O2 W2 O7 166.1(6) . .
O12 W2 O7 87.6(6) . .
O15 W2 O7 82.6(6) . .
O4 W2 O7 73.0(5) . .
O1 W2 O7 73.0(5) . .
O16 W3 O11 104.2(7) . .
O16 W3 O3 102.6(7) . .
O11 W3 O3 99.5(6) . .
O16 W3 O4 99.2(7) . .
O11 W3 O4 88.3(6) . .
O3 W3 O4 154.1(5) . .
O16 W3 O8 95.7(6) . .
O11 W3 O8 157.0(6) . .
O3 W3 O8 87.0(6) . .
O4 W3 O8 77.1(6) . .
O16 W3 O7 167.1(6) . .
O11 W3 O7 85.9(5) . .
O3 W3 O7 83.3(5) . .
O4 W3 O7 72.7(5) . .
O8 W3 O7 73.0(5) . .
O5 W4 O10 102.8(6) . .
O5 W4 O9 104.0(6) . .
O10 W4 O9 97.2(7) . .
O5 W4 O8 97.7(6) . .
O10 W4 O8 89.0(6) . .
O9 W4 O8 155.4(6) . .
O5 W4 O1 98.0(6) . .
O10 W4 O1 156.5(6) . .
O9 W4 O1 88.3(6) . .
O8 W4 O1 77.3(5) . .
O5 W4 O7 167.5(6) . .
O10 W4 O7 85.7(6) . .
O9 W4 O7 83.7(5) . .
O8 W4 O7 73.0(5) . .
O1 W4 O7 72.1(5) . .
O5 W4 Ir6 86.5(5) . .
O10 W4 Ir6 129.6(5) . .
O9 W4 Ir6 128.9(4) . .
O8 W4 Ir6 40.5(4) . .
O1 W4 Ir6 40.7(3) . .
O7 W4 Ir6 81.0(3) . .
C39 Ir6 C24 37.7(9) . .
C39 Ir6 C20 39.1(8) . .
C24 Ir6 C20 65.4(9) . .
C39 Ir6 O8 143.9(8) . .
C24 Ir6 O8 110.4(7) . .
C20 Ir6 O8 165.7(6) . .
C39 Ir6 O1 103.6(8) . .
C24 Ir6 O1 117.4(7) . .
C20 Ir6 O1 120.3(6) . .
O8 Ir6 O1 73.9(5) . .
C39 Ir6 O4 141.4(8) . .
C24 Ir6 O4 170.5(7) . .
C20 Ir6 O4 108.9(7) . .
O8 Ir6 O4 73.2(5) . .
O1 Ir6 O4 71.9(5) . .
C39 Ir6 C21 65.5(9) . .
C24 Ir6 C21 65.2(9) . .
C20 Ir6 C21 40.6(7) . .
O8 Ir6 C21 125.1(7) . .
O1 Ir6 C21 159.9(7) . .
O4 Ir6 C21 105.5(7) . .
C39 Ir6 C25 63.9(10) . .
C24 Ir6 C25 39.1(9) . .
C20 Ir6 C25 65.2(9) . .
O8 Ir6 C25 102.6(7) . .
O1 Ir6 C25 154.4(7) . .
O4 Ir6 C25 132.3(7) . .
C21 Ir6 C25 37.6(8) . .
C39 Ir6 W4 120.5(7) . .
C24 Ir6 W4 107.6(6) . .
C20 Ir6 W4 154.7(5) . .
O8 Ir6 W4 38.7(4) . .
O1 Ir6 W4 39.0(4) . .
O4 Ir6 W4 80.8(4) . .
C21 Ir6 W4 161.1(6) . .
C25 Ir6 W4 125.9(6) . .
C23 Ir5 C26 39.2(10) . .
C23 Ir5 O11 142.3(10) . .
C26 Ir5 O11 105.4(9) . .
C23 Ir5 O12 97.2(8) . .
C26 Ir5 O12 109.3(9) . .
O11 Ir5 O12 81.7(5) . .
C23 Ir5 C35 65.3(10) . .
C26 Ir5 C35 40.2(10) . .
O11 Ir5 C35 96.0(9) . .
O12 Ir5 C35 147.9(9) . .
C23 Ir5 C30 65.3(9) . .
C26 Ir5 C30 66.6(10) . .
O11 Ir5 C30 120.7(8) . .
O12 Ir5 C30 157.6(8) . .
C35 Ir5 C30 38.7(9) . .
C23 Ir5 C32 39.4(10) . .
C26 Ir5 C32 66.4(10) . .
O11 Ir5 C32 158.8(9) . .
O12 Ir5 C32 119.3(9) . .
C35 Ir5 C32 64.7(11) . .
C30 Ir5 C32 38.3(9) . .
C23 Ir5 O14 134.3(10) . .
C26 Ir5 O14 165.3(8) . .
O11 Ir5 O14 83.2(6) . .
O12 Ir5 O14 83.4(5) . .
C35 Ir5 O14 128.4(9) . .
C30 Ir5 O14 98.8(7) . .
C32 Ir5 O14 101.3(8) . .
W2 O1 W4 113.3(6) . .
W2 O1 Ir6 102.3(5) . .
W4 O1 Ir6 100.4(6) . .
W3 O3 W1 151.6(7) . .
W3 O4 W2 113.5(6) . .
W3 O4 Ir6 101.9(6) . .
W2 O4 Ir6 103.0(6) . .
W2 O7 W3 98.3(5) . .
W2 O7 W4 99.8(5) . .
W3 O7 W4 99.6(5) . .
W4 O8 W3 112.9(6) . .
W4 O8 Ir6 100.8(6) . .
W3 O8 Ir6 100.5(6) . .
W4 O9 W1 147.3(8) . 3_665
W4 O10 W1 143.4(8) . .
W3 O11 Ir5 143.5(8) . .
W2 O12 Ir5 142.0(8) . .
W2 O15 W1 152.6(8) . 3_665
C39 C20 C21 106(2) . .
C39 C20 C42 130(2) . .
C21 C20 C42 124(2) . .
C39 C20 Ir6 70.0(13) . .
C21 C20 Ir6 71.1(11) . .
C42 C20 Ir6 125.2(18) . .
C25 C21 C33 132(2) . .
C25 C21 C20 106.6(19) . .
C33 C21 C20 121(2) . .
C25 C21 Ir6 71.6(13) . .
C33 C21 Ir6 125.6(16) . .
C20 C21 Ir6 68.3(11) . .
C26 C23 C32 111(2) . .
C26 C23 C50 125(3) . .
C32 C23 C50 124(3) . .
C26 C23 Ir5 71.6(15) . .
C32 C23 Ir5 72.9(15) . .
C50 C23 Ir5 125.8(17) . .
C39 C24 C25 108(2) . .
C39 C24 C51 126(3) . .
C25 C24 C51 126(3) . .
C39 C24 Ir6 70.8(14) . .
C25 C24 Ir6 72.4(13) . .
C51 C24 Ir6 125.5(18) . .
C21 C25 C24 109(2) . .
C21 C25 C43 124(2) . .
C24 C25 C43 127(2) . .
C21 C25 Ir6 70.8(12) . .
C24 C25 Ir6 68.5(13) . .
C43 C25 Ir6 124.7(19) . .
C23 C26 C35 105(2) . .
C23 C26 C47 131(3) . .
C35 C26 C47 124(3) . .
C23 C26 Ir5 69.1(14) . .
C35 C26 Ir5 70.2(14) . .
C47 C26 Ir5 127(2) . .
C32 C30 C35 109(2) . .
C32 C30 C40 124(2) . .
C35 C30 C40 127(3) . .
C32 C30 Ir5 71.5(14) . .
C35 C30 Ir5 70.3(13) . .
C40 C30 Ir5 123.5(16) . .
C30 C32 C23 107(2) . .
C30 C32 C36 127(2) . .
C23 C32 C36 126(3) . .
C30 C32 Ir5 70.1(15) . .
C23 C32 Ir5 67.7(14) . .
C36 C32 Ir5 126.8(17) . .
C21 C33 H33A 109.5 . .
C21 C33 H33B 109.5 . .
H33A C33 H33B 109.5 . .
C21 C33 H33C 109.5 . .
H33A C33 H33C 109.5 . .
H33B C33 H33C 109.5 . .
C30 C35 C26 109(2) . .
C30 C35 C38 127(3) . .
C26 C35 C38 124(3) . .
C30 C35 Ir5 71.0(14) . .
C26 C35 Ir5 69.6(13) . .
C38 C35 Ir5 124(2) . .
C32 C36 H36A 109.5 . .
C32 C36 H36B 109.5 . .
H36A C36 H36B 109.5 . .
C32 C36 H36C 109.5 . .
H36A C36 H36C 109.5 . .
H36B C36 H36C 109.5 . .
C35 C38 H38A 109.5 . .
C35 C38 H38B 109.5 . .
H38A C38 H38B 109.5 . .
C35 C38 H38C 109.5 . .
H38A C38 H38C 109.5 . .
H38B C38 H38C 109.5 . .
C24 C39 C20 111(2) . .
C24 C39 C49 127(3) . .
C20 C39 C49 122(2) . .
C24 C39 Ir6 71.5(14) . .
C20 C39 Ir6 70.9(14) . .
C49 C39 Ir6 126.6(18) . .
C30 C40 H40A 109.5 . .
C30 C40 H40B 109.5 . .
H40A C40 H40B 109.5 . .
C30 C40 H40C 109.5 . .
H40A C40 H40C 109.5 . .
H40B C40 H40C 109.5 . .
C20 C42 H42A 109.5 . .
C20 C42 H42B 109.5 . .
H42A C42 H42B 109.5 . .
C20 C42 H42C 109.5 . .
H42A C42 H42C 109.5 . .
H42B C42 H42C 109.5 . .
C25 C43 H43A 109.5 . .
C25 C43 H43B 109.5 . .
H43A C43 H43B 109.5 . .
C25 C43 H43C 109.5 . .
H43A C43 H43C 109.5 . .
H43B C43 H43C 109.5 . .
C26 C47 H47A 109.5 . .
C26 C47 H47B 109.5 . .
H47A C47 H47B 109.5 . .
C26 C47 H47C 109.5 . .
H47A C47 H47C 109.5 . .
H47B C47 H47C 109.5 . .
C39 C49 H49A 109.5 . .
C39 C49 H49B 109.5 . .
H49A C49 H49B 109.5 . .
C39 C49 H49C 109.5 . .
H49A C49 H49C 109.5 . .
H49B C49 H49C 109.5 . .
C23 C50 H50A 109.5 . .
C23 C50 H50B 109.5 . .
H50A C50 H50B 109.5 . .
C23 C50 H50C 109.5 . .
H50A C50 H50C 109.5 . .
H50B C50 H50C 109.5 . .
C24 C51 H51A 109.5 . .
C24 C51 H51B 109.5 . .
H51A C51 H51B 109.5 . .
C24 C51 H51C 109.5 . .
H51A C51 H51C 109.5 . .
H51B C51 H51C 109.5 . .

loop_
_geom_bond_atom_site_label_1
_geom_bond_atom_site_label_2
_geom_bond_distance
_geom_bond_site_symmetry_2
W1 O6 1.702(14) .
W1 O13 1.724(14) .
W1 O3 1.944(12) .
W1 O15 1.961(14) 3_665
W1 O9 2.139(14) 3_665
W1 O10 2.220(14) .
W2 O2 1.706(13) .
W2 O12 1.771(14) .
W2 O15 1.872(14) .
W2 O4 2.022(13) .
W2 O1 2.047(13) .
W2 O7 2.229(14) .
W3 O16 1.751(14) .
W3 O11 1.764(14) .
W3 O3 1.888(13) .
W3 O4 2.022(13) .
W3 O8 2.074(13) .
W3 O7 2.243(13) .
W4 O5 1.722(14) .
W4 O10 1.801(14) .
W4 O9 1.821(13) .
W4 O8 2.053(13) .
W4 O1 2.063(14) .
W4 O7 2.259(12) .
W4 Ir6 3.2269(13) .
Ir6 C39 2.12(2) .
Ir6 C24 2.13(2) .
Ir6 C20 2.13(2) .
Ir6 O8 2.135(14) .
Ir6 O1 2.138(12) .
Ir6 O4 2.145(14) .
Ir6 C21 2.173(19) .
Ir6 C25 2.18(2) .
Ir5 C23 2.08(2) .
Ir5 C26 2.11(2) .
Ir5 O11 2.111(15) .
Ir5 O12 2.116(15) .
Ir5 C35 2.12(2) .
Ir5 C30 2.13(2) .
Ir5 C32 2.15(3) .
Ir5 O14 2.167(13) .
C20 C39 1.42(3) .
C20 C21 1.50(3) .
C20 C42 1.49(3) .
C21 C25 1.40(3) .
C21 C33 1.48(3) .
C23 C26 1.41(4) .
C23 C32 1.42(3) .
C23 C50 1.50(4) .
C24 C39 1.37(3) .
C24 C25 1.44(3) .
C24 C51 1.51(3) .
C25 C43 1.54(4) .
C26 C35 1.45(4) .
C26 C47 1.46(4) .
C30 C32 1.40(3) .
C30 C35 1.41(3) .
C30 C40 1.47(3) .
C32 C36 1.48(4) .
C33 H33A 0.9600 .
C33 H33B 0.9600 .
C33 H33C 0.9600 .
C35 C38 1.47(4) .
C36 H36A 0.9600 .
C36 H36B 0.9600 .
C36 H36C 0.9600 .
C38 H38A 0.9600 .
C38 H38B 0.9600 .
C38 H38C 0.9600 .
C39 C49 1.49(3) .
C40 H40A 0.9600 .
C40 H40B 0.9600 .
C40 H40C 0.9600 .
C42 H42A 0.9600 .
C42 H42B 0.9600 .
C42 H42C 0.9600 .
C43 H43A 0.9600 .
C43 H43B 0.9600 .
C43 H43C 0.9600 .
C47 H47A 0.9600 .
C47 H47B 0.9600 .
C47 H47C 0.9600 .
C49 H49A 0.9600 .
C49 H49B 0.9600 .
C49 H49C 0.9600 .
C50 H50A 0.9600 .
C50 H50B 0.9600 .
C50 H50C 0.9600 .
C51 H51A 0.9600 .
C51 H51B 0.9600 .
C51 H51C 0.9600 .
